data_4121028
loop_
_publ_author_name
'Xin-Hua Zhao'
'Xing-Cai Huang'
'Shao-Liang Zhang'
'Dong Shao'
'Hai-Yan Wei'
'Xin-Yi Wang'

_publ_contact_author
;
        Xinyi Wang
        School of Chemistry and Chemical Engineering
        State Key Labatory of Coordination Chemistry
        Nanjing National Lab of Microstructure 
        Nanjing University
;
_publ_contact_author_email wangxy66@nju.edu.cn
_publ_contact_author_fax 86-25-83314502
_publ_contact_author_phone 86-25-83621651
_publ_section_title
;
 Cation-Dependent Magnetic Ordering and Room-Temperature Bistability in
 Azido-Bridged Perovskite-Type Compounds
;
_journal_name_full 'Journal of the American Chemical Society'
_journal_page_first 16006
_journal_page_last 16009
_journal_paper_doi 10.1021/ja407654n
_journal_volume 135
_journal_year 2013
_chemical_formula_sum 'C H6 Mn N10'
_chemical_formula_weight 213.10
_chemical_name_common MnN3MA200
_chemical_name_systematic
; 
 ? 
;
_space_group_IT_number 14
_symmetry_cell_setting monoclinic
_symmetry_space_group_name_Hall '-P 2ybc'
_symmetry_space_group_name_H-M 'P 1 21/c 1'
_atom_sites_solution_hydrogens geom
_atom_sites_solution_primary direct
_atom_sites_solution_secondary difmap
_audit_creation_method SHELXL-97
_cell_angle_alpha 90.00
_cell_angle_beta 102.080(5)
_cell_angle_gamma 90.00
_cell_formula_units_Z 4
_cell_length_a 6.199(2)
_cell_length_b 7.180(3)
_cell_length_c 18.379(7)
_cell_measurement_reflns_used 2980
_cell_measurement_temperature 200(2)
_cell_measurement_theta_max 30.4493
_cell_measurement_theta_min 2.2664
_cell_volume 799.9(5)
_computing_cell_refinement 'Bruker SAINT'
_computing_data_collection 'Bruker ApexII'
_computing_data_reduction 'Bruker SAINT'
_computing_molecular_graphics Diamond
_computing_publication_material 'SHELXL-97 (Sheldrick, 2008)'
_computing_structure_refinement 'SHELXL-97 (Sheldrick, 2008)'
_computing_structure_solution 'SHELXS-97 (Sheldrick, 2008)'
_diffrn_ambient_temperature 200(2)
_diffrn_measured_fraction_theta_full 0.994
_diffrn_measured_fraction_theta_max 0.975
_diffrn_measurement_device_type 'Bruker ApexII'
_diffrn_measurement_method 'phi and omega scans'
_diffrn_radiation_monochromator graphite
_diffrn_radiation_source 'fine-focus sealed tube'
_diffrn_radiation_type MoK\a
_diffrn_radiation_wavelength 0.71073
_diffrn_reflns_av_R_equivalents 0.0000
_diffrn_reflns_av_sigmaI/netI 0.0593
_diffrn_reflns_limit_h_max 8
_diffrn_reflns_limit_h_min -8
_diffrn_reflns_limit_k_max 10
_diffrn_reflns_limit_k_min 0
_diffrn_reflns_limit_l_max 26
_diffrn_reflns_limit_l_min 0
_diffrn_reflns_number 2423
_diffrn_reflns_theta_full 27.50
_diffrn_reflns_theta_max 30.51
_diffrn_reflns_theta_min 2.27
_exptl_absorpt_coefficient_mu 1.616
_exptl_absorpt_correction_T_max 0.7640
_exptl_absorpt_correction_T_min 0.4538
_exptl_absorpt_correction_type multi-scan
_exptl_absorpt_process_details 'TWINABS: Bruker'
_exptl_crystal_colour 'light green'
_exptl_crystal_density_diffrn 1.770
_exptl_crystal_description block
_exptl_crystal_F_000 428
_exptl_crystal_size_max 0.43
_exptl_crystal_size_mid 0.41
_exptl_crystal_size_min 0.26
_refine_diff_density_max 0.731
_refine_diff_density_min -0.804
_refine_diff_density_rms 0.193
_refine_ls_extinction_method none
_refine_ls_goodness_of_fit_ref 1.060
_refine_ls_hydrogen_treatment constr
_refine_ls_matrix_type full
_refine_ls_number_parameters 115
_refine_ls_number_reflns 2446
_refine_ls_number_restraints 0
_refine_ls_restrained_S_all 1.060
_refine_ls_R_factor_all 0.0706
_refine_ls_R_factor_gt 0.0479
_refine_ls_shift/su_max 0.000
_refine_ls_shift/su_mean 0.000
_refine_ls_structure_factor_coef Fsqd
_refine_ls_weighting_details 'calc w=1/[\s^2^(Fo^2^)+(0.0651P)^2^+0.4780P] where P=(Fo^2^+2Fc^2^)/3'
_refine_ls_weighting_scheme calc
_refine_ls_wR_factor_gt 0.1264
_refine_ls_wR_factor_ref 0.1393
_reflns_number_gt 1737
_reflns_number_total 2446
_reflns_threshold_expression >2sigma(I)
_cod_data_source_file ja407654n_si_002_02.cif
_cod_data_source_block Mn-N3-MA-200K
_cod_depositor_comments
;
The following automatic conversions were performed:

'_exptl_absorpt_correction_type' value 'multi-Scan' changed to
'multi-scan' according to the built-in table from CIF Core dictionary
named 'cif_core.dic' version 2.4.1 from 2010-06-29.

Automatic conversion script
Id: cif_fix_values 2281 2013-09-26 08:29:07Z andrius 
;
_cod_database_code 4121028

loop_
_symmetry_equiv_pos_as_xyz
'x, y, z'
'-x, y+1/2, -z+1/2'
'-x, -y, -z'
'x, -y-1/2, z-1/2'

loop_
_atom_site_label
_atom_site_type_symbol
_atom_site_fract_x
_atom_site_fract_y
_atom_site_fract_z
_atom_site_U_iso_or_equiv
_atom_site_adp_type
_atom_site_occupancy
_atom_site_symmetry_multiplicity
_atom_site_calc_flag
_atom_site_refinement_flags
Mn1 Mn 0.63079(6) 0.74828(5) 0.88286(2) 0.01631(15) Uani 1 1 d .
N1 N 0.2678(4) 0.7957(4) 0.85618(16) 0.0316(6) Uani 1 1 d .
N2 N 0.1276(3) 0.7500(3) 0.88545(13) 0.0216(5) Uani 1 1 d .
N3 N -0.0126(4) 0.7020(4) 0.91588(16) 0.0298(6) Uani 1 1 d .
N4 N 0.5866(5) 0.4995(4) 0.94954(17) 0.0392(7) Uani 1 1 d .
N5 N 0.5000 0.5000 1.0000 0.0275(8) Uani 1 2 d S
N6 N 0.6636(4) 1.0037(4) 0.82027(16) 0.0369(7) Uani 1 1 d .
N7 N 0.5284(4) 1.0407(4) 0.76750(15) 0.0286(6) Uani 1 1 d .
N8 N 0.3920(5) 1.0760(5) 0.71619(17) 0.0455(8) Uani 1 1 d .
N9 N 0.6529(4) 0.9209(4) 0.98631(15) 0.0354(7) Uani 1 1 d .
N10 N 0.5000 1.0000 1.0000 0.0277(8) Uani 1 2 d S
C1 C 0.0926(6) 0.2848(5) 0.8417(2) 0.0392(8) Uani 1 1 d .
H1A H -0.0024 0.3537 0.8012 0.059 Uiso 1 1 calc R
H1B H 0.1252 0.1616 0.8237 0.059 Uiso 1 1 calc R
H1C H 0.2306 0.3535 0.8586 0.059 Uiso 1 1 calc R
N11 N -0.0205(5) 0.2633(3) 0.90371(16) 0.0325(6) Uani 1 1 d .
H11A H 0.0715 0.2067 0.9425 0.049 Uiso 1 1 calc R
H11B H -0.1436 0.1925 0.8889 0.049 Uiso 1 1 calc R
H11C H -0.0594 0.3774 0.9183 0.049 Uiso 1 1 calc R

loop_
_atom_site_aniso_label
_atom_site_aniso_U_11
_atom_site_aniso_U_22
_atom_site_aniso_U_33
_atom_site_aniso_U_23
_atom_site_aniso_U_13
_atom_site_aniso_U_12
Mn1 0.0119(2) 0.0192(2) 0.0174(2) 0.00028(15) 0.00201(14) -0.00038(14)
N1 0.0147(11) 0.0400(15) 0.0394(16) 0.0050(12) 0.0041(11) -0.0002(10)
N2 0.0134(10) 0.0240(12) 0.0250(12) -0.0008(9) -0.0015(8) 0.0027(9)
N3 0.0136(11) 0.0417(15) 0.0332(14) 0.0030(11) 0.0026(10) 0.0005(10)
N4 0.0435(17) 0.0323(15) 0.0447(17) 0.0152(13) 0.0158(14) 0.0012(13)
N5 0.0245(17) 0.0251(18) 0.0302(19) 0.0117(15) -0.0004(15) -0.0046(14)
N6 0.0297(13) 0.0364(16) 0.0382(15) 0.0168(12) -0.0073(12) -0.0116(12)
N7 0.0267(12) 0.0277(13) 0.0314(13) 0.0108(10) 0.0059(11) -0.0052(10)
N8 0.0332(14) 0.065(2) 0.0343(15) 0.0276(16) -0.0032(12) -0.0063(15)
N9 0.0283(13) 0.0456(17) 0.0281(14) -0.0141(12) -0.0039(11) 0.0129(12)
N10 0.0328(18) 0.0288(19) 0.0189(16) -0.0080(14) -0.0008(14) 0.0056(15)
C1 0.0322(17) 0.041(2) 0.045(2) -0.0035(15) 0.0076(16) -0.0040(14)
N11 0.0305(14) 0.0287(15) 0.0331(14) -0.0042(11) -0.0051(11) 0.0034(11)

loop_
_atom_type_symbol
_atom_type_description
_atom_type_scat_dispersion_real
_atom_type_scat_dispersion_imag
_atom_type_scat_source
C C 0.0033 0.0016 'International Tables Vol C Tables 4.2.6.8 and 6.1.1.4'
H H 0.0000 0.0000 'International Tables Vol C Tables 4.2.6.8 and 6.1.1.4'
Mn Mn 0.3368 0.7283 'International Tables Vol C Tables 4.2.6.8 and 6.1.1.4'
N N 0.0061 0.0033 'International Tables Vol C Tables 4.2.6.8 and 6.1.1.4'

loop_
_geom_angle_atom_site_label_1
_geom_angle_atom_site_label_2
_geom_angle_atom_site_label_3
_geom_angle
_geom_angle_site_symmetry_1
_geom_angle_site_symmetry_3
N8 Mn1 N3 91.75(11) 2_646 1_655
N8 Mn1 N6 91.91(13) 2_646 .
N3 Mn1 N6 94.17(10) 1_655 .
N8 Mn1 N4 90.59(13) 2_646 .
N3 Mn1 N4 87.65(11) 1_655 .
N6 Mn1 N4 176.86(11) . .
N8 Mn1 N1 90.98(11) 2_646 .
N3 Mn1 N1 176.73(10) 1_655 .
N6 Mn1 N1 87.54(10) . .
N4 Mn1 N1 90.51(11) . .
N8 Mn1 N9 178.84(12) 2_646 .
N3 Mn1 N9 88.28(10) 1_655 .
N6 Mn1 N9 89.24(12) . .
N4 Mn1 N9 88.25(11) . .
N1 Mn1 N9 88.96(10) . .
N2 N1 Mn1 132.4(2) . .
N1 N2 N3 179.0(3) . .
N2 N3 Mn1 128.7(2) . 1_455
N5 N4 Mn1 124.7(2) . .
N4 N5 N4 179.998(3) . 3_667
N7 N6 Mn1 119.6(2) . .
N8 N7 N6 178.7(3) . .
N7 N8 Mn1 135.6(2) . 2_656
N10 N9 Mn1 122.51(17) . .
N9 N10 N9 179.998(4) . 3_677
N11 C1 H1A 109.5 . .
N11 C1 H1B 109.5 . .
H1A C1 H1B 109.5 . .
N11 C1 H1C 109.5 . .
H1A C1 H1C 109.5 . .
H1B C1 H1C 109.5 . .
C1 N11 H11A 109.5 . .
C1 N11 H11B 109.5 . .
H11A N11 H11B 109.5 . .
C1 N11 H11C 109.5 . .
H11A N11 H11C 109.5 . .
H11B N11 H11C 109.5 . .

loop_
_geom_bond_atom_site_label_1
_geom_bond_atom_site_label_2
_geom_bond_distance
_geom_bond_site_symmetry_2
Mn1 N8 2.181(3) 2_646
Mn1 N3 2.192(3) 1_655
Mn1 N6 2.197(3) .
Mn1 N4 2.216(3) .
Mn1 N1 2.227(3) .
Mn1 N9 2.250(3) .
N1 N2 1.161(3) .
N2 N3 1.179(3) .
N3 Mn1 2.192(3) 1_455
N4 N5 1.165(3) .
N5 N4 1.165(3) 3_667
N6 N7 1.172(3) .
N7 N8 1.155(4) .
N8 Mn1 2.181(3) 2_656
N9 N10 1.176(2) .
N10 N9 1.176(2) 3_677
C1 N11 1.466(5) .
C1 H1A 0.9800 .
C1 H1B 0.9800 .
C1 H1C 0.9800 .
N11 H11A 0.9100 .
N11 H11B 0.9100 .
N11 H11C 0.9100 .
